data_1503967
loop_
_publ_author_name
'Wanner, Martin J.'
'Boots, Rowan N. A.'
'Eradus, Bram'
'de Gelder, Ren\'e'
'van Maarseveen, Jan H.'
'Hiemstra, Henk'

_publ_contact_author
;
        Prof.dr. H. Hiemstra
        Van 't Hoff Institute for Molecular Sciences
        Faculty of Science
        University of Amsterdam
        Nieuwe Achtergracht 129
        1018 WS Amsterdam
        The Netherlands
;
_publ_section_title
;
 Organocatalytic enantioselective total synthesis of (-)-arboricine.
;
_journal_issue 12
_journal_name_full 'Organic letters'
_journal_page_first 2579
_journal_page_last 2581
_journal_paper_doi 10.1021/ol900888e
_journal_volume 11
_journal_year 2009
_chemical_absolute_configuration ad
_chemical_formula_sum 'C24 H30 N2 O3'
_chemical_formula_weight 394.50
_chemical_name_systematic
;
 (-)-Arboricine
;
_space_group_IT_number 19
_symmetry_cell_setting orthorhombic
_symmetry_space_group_name_Hall 'P 2ac 2ab'
_symmetry_space_group_name_H-M 'P 21 21 21'
_atom_sites_solution_hydrogens geom
_atom_sites_solution_primary direct
_atom_sites_solution_secondary difmap
_audit_creation_date 2006-07-27
_audit_creation_method 'SHELXL, adapted and expanded'
_cell_angle_alpha 90.00
_cell_angle_beta 90.00
_cell_angle_gamma 90.00
_cell_formula_units_Z 4
_cell_length_a 9.5509(2)
_cell_length_b 11.1823(3)
_cell_length_c 20.0306(3)
_cell_measurement_reflns_used 89
_cell_measurement_temperature 208(2)
_cell_measurement_theta_max 69.560
_cell_measurement_theta_min 4.410
_cell_volume 2139.29(8)
_computing_data_collection
;
Nonius "Collect" program suite (Nonius, 1999)
;
_computing_data_reduction
;
Nonius "EvalCCD" program suite (Duisenberg, 1998)
;
_computing_molecular_graphics
;
PLATON (Spek, 2003)
;
_computing_structure_refinement 'SHELXL-97 (Sheldrick, 1997)'
_computing_structure_solution
;
CRUNCH (de Gelder et al., 1993),
;
_diffrn_ambient_temperature 208(2)
_diffrn_detector_area_resol_mean 18.4
_diffrn_measured_fraction_theta_full 0.993
_diffrn_measured_fraction_theta_max 0.994
_diffrn_measurement_device 'Nonius KappaCCD'
_diffrn_measurement_method 'area detector \f and \w scan'
_diffrn_radiation_monochromator graphite
_diffrn_radiation_source 'fine-focus sealed tube'
_diffrn_radiation_type CuK\a
_diffrn_radiation_wavelength 1.54184
_diffrn_reflns_av_R_equivalents 0.0251
_diffrn_reflns_av_sigmaI/netI 0.0108
_diffrn_reflns_limit_h_max 11
_diffrn_reflns_limit_h_min -11
_diffrn_reflns_limit_k_max 13
_diffrn_reflns_limit_k_min -13
_diffrn_reflns_limit_l_max 24
_diffrn_reflns_limit_l_min -24
_diffrn_reflns_number 38593
_diffrn_reflns_theta_full 69.56
_diffrn_reflns_theta_max 69.56
_diffrn_reflns_theta_min 4.41
_diffrn_standards_decay_% 0.000
_diffrn_standards_interval_time 0
_diffrn_standards_number 0
_exptl_absorpt_coefficient_mu 0.642
_exptl_absorpt_correction_T_max 0.784
_exptl_absorpt_correction_T_min 0.607
_exptl_absorpt_correction_type multi-scan
_exptl_absorpt_process_details 'SADABS multiscan (Sheldrick, 1996)'
_exptl_crystal_colour 'translucent yellow-brown'
_exptl_crystal_density_diffrn 1.225
_exptl_crystal_density_method 'not measured'
_exptl_crystal_description 'rough lump'
_exptl_crystal_F_000 848
_exptl_crystal_size_max 0.38
_exptl_crystal_size_mid 0.38
_exptl_crystal_size_min 0.38
_refine_diff_density_max 0.130
_refine_diff_density_min -0.174
_refine_diff_density_rms 0.031
_refine_ls_abs_structure_details
;
The absolute configuration assignment was based on 1673 Friedel
pairs used to calculate the Flack parameter
;
_refine_ls_abs_structure_Flack 0.03(15)
_refine_ls_extinction_method none
_refine_ls_goodness_of_fit_all 1.062
_refine_ls_goodness_of_fit_ref 1.062
_refine_ls_hydrogen_treatment refall
_refine_ls_matrix_type full
_refine_ls_number_parameters 383
_refine_ls_number_reflns 3960
_refine_ls_number_restraints 0
_refine_ls_restrained_S_all 1.062
_refine_ls_R_factor_all 0.0286
_refine_ls_R_factor_gt 0.0277
_refine_ls_R_factor_obs 0.0277
_refine_ls_shift/esd_max 0.000
_refine_ls_shift/esd_mean 0.000
_refine_ls_shift/su_max 0.000
_refine_ls_shift/su_mean 0.000
_refine_ls_structure_factor_coef Fsqd
_refine_ls_weighting_details
;
w=1/[\s^2^(Fo^2^)+(0.0419P)^2^+0.2741P] where P=(Fo^2^+2Fc^2^)/3
;
_refine_ls_weighting_scheme calc
_refine_ls_wR_factor_all 0.0711
_refine_ls_wR_factor_gt 0.0703
_refine_ls_wR_factor_obs 0.0703
_refine_ls_wR_factor_ref 0.0711
_reflns_number_gt 3855
_reflns_number_observed 3855
_reflns_number_total 3960
_reflns_observed_criterion >2sigma(I)
_reflns_threshold_expression >2sigma(I)
_cod_data_source_file ol900888e_si_002.cif
_cod_data_source_block ARBORI
_cod_depositor_comments
;
The following automatic conversions were performed:
'_publ_contact_autor' tag replaced with '_publ_contact_author'.

Automatic conversion script
Id: cif_correct_tags 1440 2010-10-19 06:21:57Z saulius 

The following automatic conversions were performed:

'_geom_bond_publ_flag' value 'Y' changed to 'y' according to
/home/saulius/struct/CIF-dictionaries/cif_core.dic dictionary named
'cif_core.dic' version 2.4.2 from 2011-04-26 (32
times).

'_geom_angle_publ_flag' value 'Y' changed to 'y' according
to /home/saulius/struct/CIF-dictionaries/cif_core.dic dictionary
named 'cif_core.dic' version 2.4.2 from 2011-04-26 (49 times).

Automatic conversion script
Id: cif_fix_values 1715 2011-07-08 13:25:40Z adriana 
;
_cod_database_code 1503967

loop_
_symmetry_equiv_pos_as_xyz
'x, y, z'
'x+1/2, -y+1/2, -z'
'-x, y+1/2, -z+1/2'
'-x+1/2, -y, z+1/2'

loop_
_atom_site_label
_atom_site_type_symbol
_atom_site_fract_x
_atom_site_fract_y
_atom_site_fract_z
_atom_site_U_iso_or_equiv
_atom_site_adp_type
_atom_site_occupancy
_atom_site_calc_flag
N1 N 0.36900(10) 0.12621(8) 0.13137(5) 0.0254(2) Uani 1 d
C2 C 0.47102(11) 0.14228(10) 0.08074(6) 0.0264(2) Uani 1 d
C3 C 0.47476(12) 0.08067(10) 0.01402(6) 0.0260(2) Uani 1 d
H3 H 0.3787(14) 0.0724(11) -0.0043(6) 0.021(3) Uiso 1 d
N4 N 0.54794(10) 0.16259(9) -0.03214(5) 0.0299(2) Uani 1 d
C5 C 0.68595(14) 0.19836(13) -0.00682(7) 0.0363(3) Uani 1 d
H5A H 0.7379(17) 0.2403(15) -0.0435(8) 0.041(4) Uiso 1 d
H5B H 0.7441(17) 0.1288(14) 0.0042(8) 0.036(4) Uiso 1 d
C6 C 0.66907(15) 0.27974(13) 0.05334(7) 0.0386(3) Uani 1 d
H6A H 0.7574(17) 0.2881(13) 0.0775(7) 0.037(4) Uiso 1 d
H6B H 0.6440(18) 0.3621(15) 0.0406(8) 0.041(4) Uiso 1 d
C7 C 0.55670(13) 0.23270(11) 0.09809(6) 0.0316(3) Uani 1 d
C8 C 0.51286(13) 0.27749(11) 0.16188(6) 0.0315(3) Uani 1 d
C9 C 0.56320(16) 0.37039(13) 0.20224(7) 0.0411(3) Uani 1 d
H9 H 0.6395(18) 0.4185(15) 0.1875(8) 0.046(4) Uiso 1 d
C10 C 0.49637(17) 0.39308(13) 0.26172(7) 0.0448(3) Uani 1 d
H10 H 0.5243(18) 0.4584(16) 0.2901(8) 0.050(4) Uiso 1 d
C11 C 0.38313(16) 0.32366(13) 0.28199(7) 0.0415(3) Uani 1 d
H11 H 0.3373(18) 0.3413(14) 0.3232(9) 0.045(4) Uiso 1 d
C12 C 0.33037(14) 0.23161(12) 0.24309(6) 0.0341(3) Uani 1 d
H12 H 0.2568(16) 0.1829(14) 0.2596(7) 0.034(4) Uiso 1 d
C13 C 0.39577(12) 0.21159(10) 0.18185(6) 0.0281(2) Uani 1 d
C14 C 0.54047(13) -0.04531(11) 0.01675(6) 0.0287(3) Uani 1 d
H14A H 0.4858(14) -0.0981(12) 0.0465(6) 0.023(3) Uiso 1 d
H14B H 0.6351(16) -0.0411(12) 0.0355(7) 0.028(3) Uiso 1 d
C15 C 0.55198(14) -0.09996(12) -0.05413(6) 0.0317(3) Uani 1 d
H15 H 0.6040(16) -0.1735(15) -0.0511(7) 0.036(4) Uiso 1 d
C16 C 0.62640(13) -0.01262(11) -0.09943(6) 0.0318(3) Uani 1 d
C17 C 0.55788(15) 0.10900(12) -0.09899(6) 0.0339(3) Uani 1 d
H17A H 0.6088(16) 0.1619(14) -0.1241(8) 0.036(4) Uiso 1 d
H17B H 0.4621(17) 0.1015(13) -0.1158(7) 0.033(4) Uiso 1 d
C18 C 0.40959(15) -0.13697(12) -0.08193(7) 0.0396(3) Uani 1 d
O19 O 0.37176(13) -0.10759(13) -0.13691(5) 0.0641(3) Uani 1 d
C20 C 0.3177(2) -0.21344(18) -0.03911(9) 0.0556(4) Uani 1 d
H20A H 0.271(3) -0.165(2) -0.0059(13) 0.085(7) Uiso 1 d
H20B H 0.375(3) -0.275(2) -0.0116(13) 0.098(8) Uiso 1 d
H20C H 0.250(3) -0.253(2) -0.0646(11) 0.081(7) Uiso 1 d
C21 C 0.74264(14) -0.03290(13) -0.13358(7) 0.0378(3) Uani 1 d
H21 H 0.7782(18) 0.0361(16) -0.1597(8) 0.049(4) Uiso 1 d
C22 C 0.82336(18) -0.14641(17) -0.13974(10) 0.0521(4) Uani 1 d
H22A H 0.7914(19) -0.2118(17) -0.1142(9) 0.049(5) Uiso 1 d
H22B H 0.913(3) -0.131(2) -0.1188(12) 0.094(8) Uiso 1 d
H22C H 0.840(3) -0.171(2) -0.1864(13) 0.093(8) Uiso 1 d
C23 C 0.25158(12) 0.05235(10) 0.12481(6) 0.0265(2) Uani 1 d
O24 O 0.15110(9) 0.08821(8) 0.16528(4) 0.03111(19) Uani 1 d
O25 O 0.24767(10) -0.02956(8) 0.08623(5) 0.0397(2) Uani 1 d
C26 C 0.01410(13) 0.02462(12) 0.16744(6) 0.0331(3) Uani 1 d
C27 C -0.07202(17) 0.10547(17) 0.21200(9) 0.0490(4) Uani 1 d
H27A H -0.030(2) 0.1138(19) 0.2560(11) 0.075(6) Uiso 1 d
H27B H -0.168(2) 0.0749(18) 0.2178(9) 0.064(5) Uiso 1 d
H27C H -0.082(2) 0.189(2) 0.1909(10) 0.067(6) Uiso 1 d
C28 C 0.03655(19) -0.09640(16) 0.19844(11) 0.0560(4) Uani 1 d
H28A H 0.094(2) -0.1457(19) 0.1706(11) 0.071(6) Uiso 1 d
H28B H -0.054(3) -0.135(2) 0.2045(11) 0.079(6) Uiso 1 d
H28C H 0.082(3) -0.089(2) 0.2411(14) 0.098(8) Uiso 1 d
C29 C -0.04900(17) 0.02125(19) 0.09841(8) 0.0501(4) Uani 1 d
H29A H -0.036(3) 0.095(2) 0.0725(12) 0.093(8) Uiso 1 d
H29B H -0.148(2) -0.0020(17) 0.1026(9) 0.057(5) Uiso 1 d
H29C H -0.003(2) -0.0364(18) 0.0701(9) 0.057(5) Uiso 1 d

loop_
_atom_site_aniso_label
_atom_site_aniso_U_11
_atom_site_aniso_U_22
_atom_site_aniso_U_33
_atom_site_aniso_U_23
_atom_site_aniso_U_13
_atom_site_aniso_U_12
N1 0.0246(5) 0.0259(4) 0.0258(4) 0.0021(4) -0.0017(4) -0.0011(4)
C2 0.0224(5) 0.0268(5) 0.0299(6) 0.0046(5) -0.0020(4) 0.0005(4)
C3 0.0217(6) 0.0280(6) 0.0282(6) 0.0033(5) -0.0013(5) 0.0003(4)
N4 0.0285(5) 0.0305(5) 0.0307(5) 0.0057(4) 0.0020(4) 0.0006(4)
C5 0.0287(6) 0.0389(7) 0.0413(7) 0.0072(6) 0.0047(5) -0.0055(6)
C6 0.0311(6) 0.0393(7) 0.0455(7) 0.0019(6) 0.0004(6) -0.0113(6)
C7 0.0270(6) 0.0319(6) 0.0358(6) 0.0025(5) -0.0046(5) -0.0026(5)
C8 0.0289(6) 0.0301(6) 0.0355(6) 0.0011(5) -0.0065(5) -0.0023(5)
C9 0.0368(7) 0.0387(7) 0.0479(8) -0.0034(6) -0.0097(6) -0.0092(6)
C10 0.0483(8) 0.0426(7) 0.0437(7) -0.0132(6) -0.0141(7) -0.0030(7)
C11 0.0448(7) 0.0466(8) 0.0332(7) -0.0093(6) -0.0054(6) 0.0030(7)
C12 0.0348(6) 0.0375(6) 0.0301(6) -0.0010(5) -0.0029(5) -0.0006(6)
C13 0.0288(6) 0.0267(5) 0.0289(6) 0.0018(5) -0.0079(5) 0.0007(5)
C14 0.0280(6) 0.0293(6) 0.0287(6) 0.0043(5) -0.0003(5) 0.0015(5)
C15 0.0326(6) 0.0298(6) 0.0328(6) 0.0013(5) 0.0042(5) 0.0035(5)
C16 0.0305(6) 0.0369(6) 0.0282(6) 0.0006(5) 0.0008(5) -0.0005(5)
C17 0.0354(7) 0.0371(7) 0.0292(6) 0.0086(5) 0.0036(5) 0.0024(6)
C18 0.0409(7) 0.0417(7) 0.0363(7) -0.0093(6) 0.0074(6) -0.0065(6)
O19 0.0539(7) 0.0943(9) 0.0441(6) 0.0028(6) -0.0097(5) -0.0259(7)
C20 0.0620(10) 0.0548(10) 0.0501(9) -0.0147(8) 0.0130(8) -0.0279(8)
C21 0.0328(6) 0.0430(7) 0.0375(7) 0.0007(6) 0.0052(6) -0.0002(6)
C22 0.0443(9) 0.0578(10) 0.0541(9) -0.0010(8) 0.0123(8) 0.0114(7)
C23 0.0269(6) 0.0254(5) 0.0272(5) 0.0023(4) -0.0002(5) -0.0009(5)
O24 0.0258(4) 0.0350(4) 0.0325(4) -0.0041(3) 0.0025(4) -0.0068(3)
O25 0.0364(5) 0.0361(5) 0.0465(5) -0.0123(4) 0.0097(4) -0.0103(4)
C26 0.0258(6) 0.0379(6) 0.0355(6) 0.0010(5) 0.0008(5) -0.0080(5)
C27 0.0343(7) 0.0608(10) 0.0518(9) -0.0096(8) 0.0118(6) -0.0061(7)
C28 0.0426(9) 0.0468(9) 0.0786(12) 0.0212(9) 0.0092(9) -0.0059(7)
C29 0.0349(8) 0.0720(11) 0.0435(8) -0.0054(8) -0.0060(6) -0.0101(7)

loop_
_atom_type_symbol
_atom_type_description
_atom_type_scat_dispersion_real
_atom_type_scat_dispersion_imag
_atom_type_scat_source
C C 0.0181 0.0091 'International Tables Vol C Tables 4.2.6.8 and 6.1.1.4'
H H 0.0000 0.0000 'International Tables Vol C Tables 4.2.6.8 and 6.1.1.4'
N N 0.0311 0.0180 'International Tables Vol C Tables 4.2.6.8 and 6.1.1.4'
O O 0.0492 0.0322 'International Tables Vol C Tables 4.2.6.8 and 6.1.1.4'

loop_
_geom_angle_atom_site_label_1
_geom_angle_atom_site_label_2
_geom_angle_atom_site_label_3
_geom_angle
_geom_angle_publ_flag
C23 N1 C13 127.64(10) y
C23 N1 C2 123.96(9) y
C13 N1 C2 107.56(9) y
C7 C2 N1 109.16(10) y
C7 C2 C3 123.98(10) y
N1 C2 C3 126.43(10) y
N4 C3 C2 106.46(9) y
N4 C3 C14 113.32(9) y
C2 C3 C14 113.35(9) y
C5 N4 C17 111.59(10) y
C5 N4 C3 112.17(10) y
C17 N4 C3 110.35(10) y
N4 C5 C6 110.01(11) y
C7 C6 C5 109.96(11) y
C2 C7 C8 108.34(11) y
C2 C7 C6 123.10(11) y
C8 C7 C6 128.39(11) y
C13 C8 C9 120.01(12) y
C13 C8 C7 107.71(10) y
C9 C8 C7 132.25(12) y
C10 C9 C8 118.51(13) y
C9 C10 C11 120.70(13) y
C12 C11 C10 122.18(13) y
C11 C12 C13 116.80(13) y
C12 C13 C8 121.70(11) y
C12 C13 N1 131.03(11) y
C8 C13 N1 107.22(10) y
C3 C14 C15 110.88(9) y
C16 C15 C18 112.05(10) y
C16 C15 C14 109.19(10) y
C18 C15 C14 112.19(10) y
C21 C16 C17 121.41(12) y
C21 C16 C15 126.46(12) y
C17 C16 C15 112.02(10) y
N4 C17 C16 113.62(10) y
O19 C18 C20 120.27(15) y
O19 C18 C15 121.77(12) y
C20 C18 C15 117.95(13) y
C16 C21 C22 128.51(14) y
O25 C23 O24 127.29(11) y
O25 C23 N1 122.45(10) y
O24 C23 N1 110.25(9) y
C23 O24 C26 120.79(9) y
O24 C26 C28 108.43(11) y
O24 C26 C29 109.63(10) y
C28 C26 C29 114.38(15) y
O24 C26 C27 102.08(10) y
C28 C26 C27 111.81(14) y
C29 C26 C27 109.78(13) y

loop_
_geom_bond_atom_site_label_1
_geom_bond_atom_site_label_2
_geom_bond_distance
_geom_bond_publ_flag
N1 C23 1.3989(15) y
N1 C13 1.4140(15) y
N1 C2 1.4178(15) y
C2 C7 1.3464(17) y
C2 C3 1.5039(16) y
C3 N4 1.4775(15) y
C3 C14 1.5431(16) y
N4 C5 1.4678(17) y
N4 C17 1.4700(17) y
C5 C6 1.519(2) y
C6 C7 1.4939(18) y
C7 C8 1.4348(18) y
C8 C13 1.3978(17) y
C8 C9 1.4013(18) y
C9 C10 1.375(2) y
C10 C11 1.392(2) y
C11 C12 1.3859(19) y
C12 C13 1.3947(18) y
C14 C15 1.5497(17) y
C15 C16 1.5106(18) y
C15 C18 1.5267(19) y
C16 C21 1.3236(18) y
C16 C17 1.5093(18) y
C18 O19 1.2049(19) y
C18 C20 1.496(2) y
C21 C22 1.490(2) y
C23 O25 1.1989(15) y
C23 O24 1.3186(14) y
O24 C26 1.4899(14) y
C26 C28 1.504(2) y
C26 C29 1.509(2) y
C26 C27 1.513(2) y
